data_1565148
loop_
_publ_author_name
'Wang, Lele'
'Han, Hua-Bin'
'Gu, Lijie'
'Zhang, Wenjing'
'Zhao, Junwei'
'Wang, Qi-Lin'

_publ_section_title
;
 Skeletal remodeling of chalcone-based pyridinium salts to access
 isoindoline polycycles and their bridged derivatives
;
_journal_name_full 'Chemical Science'
_journal_paper_doi 10.1039/D1SC05741C
_journal_year 2021
_chemical_formula_moiety 'C25 H24 N2 O5'
_chemical_formula_sum 'C25 H24 N2 O5'
_chemical_formula_weight 432.46
_space_group_crystal_system orthorhombic
_space_group_IT_number 60
_space_group_name_Hall '-P 2n 2ab'
_space_group_name_H-M_alt 'P b c n'
_atom_sites_solution_hydrogens geom
_audit_update_record
;
2021-05-28 deposited with the CCDC.	2021-11-08 downloaded from the CCDC.
;
_cell_angle_alpha 90
_cell_angle_beta 90
_cell_angle_gamma 90
_cell_formula_units_Z 8
_cell_length_a 25.4779(15)
_cell_length_b 11.8085(6)
_cell_length_c 13.8705(7)
_cell_measurement_reflns_used 9961
_cell_measurement_temperature 100.(2)
_cell_measurement_theta_max 72.4255
_cell_measurement_theta_min 3.4695
_cell_volume 4173.0(4)
_computing_cell_refinement 'SAINT V8.38A (Bruker AXS Inc., 2017)'
_computing_data_collection 'Bruker Instrument Service vV6.2.9'
_computing_data_reduction 'SAINT V8.38A (Bruker AXS Inc., 2017)'
_computing_molecular_graphics 'shelXle (C.B. Huebschle, rev 882)'
_computing_structure_refinement 'SHELXL-2017/1 (Sheldrick, 2017)'
_computing_structure_solution 'SHELXT 2014/5 (Sheldrick, 2014)'
_diffrn_ambient_temperature 100.(2)
_diffrn_detector_area_resol_mean 7.3910
_diffrn_measured_fraction_theta_full 0.998
_diffrn_measured_fraction_theta_max 0.998
_diffrn_measurement_device_type 'Bruker D8 QUEST PHOTON II'
_diffrn_radiation_monochromator 'Helixos MX multilayer Optic'
_diffrn_radiation_type 'Cu K\a'
_diffrn_radiation_wavelength 1.54178
_diffrn_reflns_av_R_equivalents 0.1556
_diffrn_reflns_av_unetI/netI 0.0586
_diffrn_reflns_limit_h_max 31
_diffrn_reflns_limit_h_min -31
_diffrn_reflns_limit_k_max 14
_diffrn_reflns_limit_k_min -14
_diffrn_reflns_limit_l_max 17
_diffrn_reflns_limit_l_min -17
_diffrn_reflns_number 45327
_diffrn_reflns_theta_full 72.73
_diffrn_reflns_theta_max 72.73
_diffrn_reflns_theta_min 3.47
_diffrn_source 'Ius Diamond'
_diffrn_source_type Microfocus
_exptl_absorpt_coefficient_mu 0.792
_exptl_absorpt_correction_T_max 0.99
_exptl_absorpt_correction_T_min 0.57
_exptl_absorpt_correction_type multi-scan
_exptl_absorpt_process_details
;
SADABS-2016/2 - Bruker AXS area detector scaling and absorption correction
;
_exptl_crystal_colour 'clear light yellow'
_exptl_crystal_density_diffrn 1.377
_exptl_crystal_density_method 'not measured'
_exptl_crystal_description plate
_exptl_crystal_F_000 1824
_exptl_crystal_size_max 0.350
_exptl_crystal_size_mid 0.330
_exptl_crystal_size_min 0.010
_refine_diff_density_max 0.430
_refine_diff_density_min -0.462
_refine_ls_extinction_coef 0.0008(3)
_refine_ls_extinction_method 'SHELXL-2017/1 (Sheldrick 2017)'
_refine_ls_goodness_of_fit_ref 1.053
_refine_ls_hydrogen_treatment constr
_refine_ls_matrix_type full
_refine_ls_number_parameters 291
_refine_ls_number_reflns 4147
_refine_ls_number_restraints 0
_refine_ls_restrained_S_all 1.053
_refine_ls_R_factor_all 0.0928
_refine_ls_R_factor_gt 0.0766
_refine_ls_shift/su_max 0.000
_refine_ls_shift/su_mean 0.000
_refine_ls_structure_factor_coef Fsqd
_refine_ls_weighting_details 'w=1/[\s^2^(Fo^2^)+(0.1569P)^2^+0.5614P] where P=(Fo^2^+2Fc^2^)/3'
_refine_ls_weighting_scheme calc
_refine_ls_wR_factor_gt 0.2010
_refine_ls_wR_factor_ref 0.2225
_reflns_number_gt 3183
_reflns_number_total 4147
_reflns_threshold_expression 'I > 2\s(I)'
_cod_data_source_file d1sc05741c2.cif
_cod_data_source_block hd_wql32
_cod_depositor_comments
;
The following automatic conversions were performed:

data item '_exptl_absorpt_correction_type' value 'Multi-Scan' was
changed to 'multi-scan' in accordance with the
/home/data/users/saulius/crontab/automatic-downloads/rss-feeds/RSC/lib/dictionaries/cif_core.dic
dictionary named 'cif_core.dic' version 2.4.2 last updated on
2011-04-26.

Automatic conversion script
Id: cif_fix_values 7556 2019-12-06 15:28:31Z antanas 
;
_cod_database_code 1565148

loop_
_space_group_symop_operation_xyz
'x, y, z'
'x+1/2, -y+1/2, -z'
'-x, y, -z+1/2'
'-x+1/2, -y+1/2, z+1/2'
'-x, -y, -z'
'-x-1/2, y-1/2, z'
'x, -y, z-1/2'
'x-1/2, y-1/2, -z-1/2'

loop_
_atom_site_type_symbol
_atom_site_label
_atom_site_fract_x
_atom_site_fract_y
_atom_site_fract_z
_atom_site_U_iso_or_equiv
_atom_site_adp_type
_atom_site_calc_flag
_atom_site_refinement_flags_adp
_atom_site_refinement_flags_occupancy
_atom_site_refinement_flags_posn
_atom_site_occupancy
_atom_site_disorder_assembly
_atom_site_disorder_group
O O1 0.51621(7) 0.86936(16) 0.57694(13) 0.0320(4) Uani d . . . 1 . .
O O2 0.52499(8) 0.76466(18) 0.44214(14) 0.0367(5) Uani d . . . 1 . .
O O3 0.81679(9) 0.79248(18) 0.32222(16) 0.0448(6) Uani d . . . 1 . .
O O4 0.79965(8) 0.62734(17) 0.25898(13) 0.0345(5) Uani d . . . 1 . .
O O5 0.73013(8) 0.53745(15) 0.58533(14) 0.0341(5) Uani d . . . 1 . .
N N1 0.66848(8) 0.60215(17) 0.41986(15) 0.0260(5) Uani d . . . 1 . .
N N2 0.78896(9) 0.70482(19) 0.31735(15) 0.0309(5) Uani d . . . 1 . .
C C1 0.43772(12) 0.8975(3) 0.6666(2) 0.0397(7) Uani d . . . 1 . .
H H1 0.454784 0.872121 0.726095 0.06 Uiso calc U . R 1 . .
H H4 0.400072 0.881008 0.669927 0.06 Uiso calc U . R 1 . .
H H3 0.442908 0.979281 0.658916 0.06 Uiso calc U . R 1 . .
C C2 0.46131(11) 0.8366(3) 0.5821(2) 0.0362(6) Uani d . . . 1 . .
H H23 0.458203 0.753666 0.590796 0.043 Uiso calc U . R 1 . .
H H24 0.442922 0.858007 0.521885 0.043 Uiso calc U . R 1 . .
C C3 0.54358(10) 0.8259(2) 0.50235(18) 0.0289(6) Uani d . . . 1 . .
C C4 0.59951(10) 0.8679(2) 0.50489(18) 0.0282(5) Uani d . . . 1 . .
H H21 0.611932 0.867113 0.572516 0.034 Uiso calc U . R 1 . .
H H22 0.600182 0.947458 0.482352 0.034 Uiso calc U . R 1 . .
C C5 0.63739(10) 0.7989(2) 0.44363(17) 0.0267(5) Uani d . . . 1 . .
H H5 0.61953 0.776897 0.382214 0.032 Uiso calc U . R 1 . .
C C6 0.65765(10) 0.6887(2) 0.49574(17) 0.0265(5) Uani d . . . 1 . .
C C7 0.70974(10) 0.7276(2) 0.53986(18) 0.0251(5) Uani d . . . 1 . .
H H11 0.702087 0.785814 0.590306 0.03 Uiso calc U . R 1 . .
C C8 0.74373(10) 0.6366(2) 0.58405(17) 0.0264(5) Uani d . . . 1 . .
C C9 0.79605(10) 0.6714(2) 0.62284(17) 0.0268(5) Uani d . . . 1 . .
C C10 0.83391(10) 0.5881(2) 0.63798(17) 0.0280(5) Uani d . . . 1 . .
H H14 0.825403 0.510731 0.627696 0.034 Uiso calc U . R 1 . .
C C11 0.88402(11) 0.6180(2) 0.66805(18) 0.0313(6) Uani d . . . 1 . .
H H15 0.909971 0.561088 0.676776 0.038 Uiso calc U . R 1 . .
C C12 0.89629(10) 0.7306(2) 0.68539(19) 0.0318(6) Uani d . . . 1 . .
H H2 0.930712 0.750999 0.70518 0.038 Uiso calc U . R 1 . .
C C13 0.61809(10) 0.6273(2) 0.55624(18) 0.0265(5) Uani d . . . 1 . .
C C14 0.59995(10) 0.6562(2) 0.64744(19) 0.0278(5) Uani d . . . 1 . .
H H20 0.614592 0.718318 0.681657 0.033 Uiso calc U . R 1 . .
C C15 0.55969(10) 0.5916(2) 0.68730(19) 0.0299(6) Uani d . . . 1 . .
H H6 0.546641 0.609841 0.749546 0.036 Uiso calc U . R 1 . .
C C16 0.53835(10) 0.5006(2) 0.6371(2) 0.0319(6) Uani d . . . 1 . .
H H7 0.509955 0.459282 0.664231 0.038 Uiso calc U . R 1 . .
C C17 0.55827(10) 0.4695(2) 0.54747(19) 0.0292(5) Uani d . . . 1 . .
H H8 0.544477 0.406035 0.51387 0.035 Uiso calc U . R 1 . .
C C18 0.59860(10) 0.5331(2) 0.50841(18) 0.0269(5) Uani d . . . 1 . .
C C19 0.62776(11) 0.5144(2) 0.41524(19) 0.0307(6) Uani d . . . 1 . .
H H10 0.643342 0.437687 0.41252 0.037 Uiso calc U . R 1 . .
H H9 0.604544 0.525424 0.358779 0.037 Uiso calc U . R 1 . .
C C20 0.71151(10) 0.6072(2) 0.36648(17) 0.0271(5) Uani d . . . 1 . .
H H19 0.718711 0.5497 0.32046 0.033 Uiso calc U . R 1 . .
C C21 0.74578(10) 0.6964(2) 0.37809(17) 0.0280(5) Uani d . . . 1 . .
C C22 0.73417(10) 0.7882(2) 0.45091(17) 0.0278(5) Uani d . . . 1 . .
H H16 0.766267 0.832446 0.468302 0.033 Uiso calc U . R 1 . .
C C23 0.80823(10) 0.7850(2) 0.64181(18) 0.0283(5) Uani d . . . 1 . .
H H12 0.782466 0.842178 0.632834 0.034 Uiso calc U . R 1 . .
C C24 0.85812(11) 0.8135(2) 0.67375(18) 0.0301(6) Uani d . . . 1 . .
H H13 0.866232 0.890267 0.68777 0.036 Uiso calc U . R 1 . .
C C25 0.68871(10) 0.8652(2) 0.41916(18) 0.0284(5) Uani d . . . 1 . .
H H17 0.690778 0.880884 0.349143 0.034 Uiso calc U . R 1 . .
H H18 0.689785 0.938051 0.454442 0.034 Uiso calc U . R 1 . .

loop_
_atom_site_aniso_label
_atom_site_aniso_U_11
_atom_site_aniso_U_22
_atom_site_aniso_U_33
_atom_site_aniso_U_12
_atom_site_aniso_U_13
_atom_site_aniso_U_23
O1 0.0348(9) 0.0273(10) 0.0340(10) 0.0026(7) 0.0003(7) -0.0041(8)
O2 0.0394(10) 0.0341(11) 0.0365(10) 0.0015(8) -0.0023(8) -0.0076(8)
O3 0.0522(12) 0.0353(12) 0.0468(12) -0.0174(9) 0.0162(10) -0.0120(9)
O4 0.0409(10) 0.0321(10) 0.0304(9) -0.0002(8) 0.0047(7) -0.0063(8)
O5 0.0435(11) 0.0187(9) 0.0400(10) -0.0020(7) -0.0059(8) 0.0016(7)
N1 0.0341(11) 0.0163(10) 0.0277(10) -0.0005(8) 0.0006(8) -0.0027(8)
N2 0.0391(12) 0.0270(11) 0.0264(10) -0.0023(9) 0.0027(8) -0.0023(9)
C1 0.0416(15) 0.0410(16) 0.0366(14) 0.0048(12) 0.0020(11) 0.0013(12)
C2 0.0323(13) 0.0355(15) 0.0408(15) 0.0013(11) -0.0011(10) -0.0029(12)
C3 0.0379(13) 0.0204(12) 0.0286(12) 0.0023(10) -0.0015(10) -0.0013(10)
C4 0.0362(13) 0.0190(12) 0.0294(12) 0.0007(9) -0.0016(9) -0.0024(10)
C5 0.0354(13) 0.0178(12) 0.0270(11) 0.0024(9) -0.0002(9) 0.0004(9)
C6 0.0330(12) 0.0202(12) 0.0263(12) 0.0037(9) 0.0004(9) -0.0025(9)
C7 0.0324(12) 0.0149(11) 0.0282(11) -0.0006(9) -0.0016(9) -0.0021(9)
C8 0.0361(12) 0.0189(11) 0.0243(11) 0.0004(9) 0.0005(9) -0.0001(9)
C9 0.0356(12) 0.0203(12) 0.0244(11) -0.0008(9) 0.0009(9) 0.0016(9)
C10 0.0395(13) 0.0187(12) 0.0259(11) 0.0015(10) 0.0016(9) 0.0010(9)
C11 0.0380(13) 0.0291(14) 0.0268(12) 0.0012(10) -0.0012(10) 0.0040(10)
C12 0.0347(13) 0.0309(14) 0.0296(12) -0.0016(10) -0.0007(9) 0.0013(11)
C13 0.0337(12) 0.0187(11) 0.0271(11) 0.0003(9) -0.0004(9) 0.0042(9)
C14 0.0342(12) 0.0212(12) 0.0279(12) -0.0017(10) -0.0011(9) -0.0013(10)
C15 0.0328(12) 0.0274(13) 0.0295(12) 0.0004(10) 0.0011(10) 0.0045(10)
C16 0.0325(12) 0.0253(12) 0.0379(13) 0.0006(10) 0.0021(10) 0.0049(11)
C17 0.0332(12) 0.0188(11) 0.0356(13) -0.0012(9) -0.0034(10) -0.0004(10)
C18 0.0345(12) 0.0172(11) 0.0291(12) 0.0010(9) -0.0022(9) 0.0031(9)
C19 0.0386(13) 0.0202(12) 0.0332(13) -0.0062(10) 0.0011(10) -0.0043(10)
C20 0.0349(12) 0.0214(12) 0.0251(11) 0.0001(9) -0.0014(9) -0.0029(9)
C21 0.0358(12) 0.0222(12) 0.0260(11) -0.0021(10) 0.0019(9) -0.0012(10)
C22 0.0389(13) 0.0195(11) 0.0249(11) 0.0001(9) -0.0021(9) 0.0010(9)
C23 0.0365(13) 0.0221(12) 0.0263(11) -0.0010(10) 0.0001(9) 0.0008(9)
C24 0.0425(14) 0.0210(12) 0.0267(12) -0.0033(10) 0.0004(10) -0.0002(9)
C25 0.0386(13) 0.0194(12) 0.0270(11) -0.0008(10) 0.0003(9) 0.0031(9)

loop_
_atom_type_symbol
_atom_type_description
_atom_type_scat_dispersion_real
_atom_type_scat_dispersion_imag
_atom_type_scat_source
C C 0.0181 0.0091 'International Tables Vol C Tables 4.2.6.8 and 6.1.1.4'
H H 0.0000 0.0000 'International Tables Vol C Tables 4.2.6.8 and 6.1.1.4'
N N 0.0311 0.0180 'International Tables Vol C Tables 4.2.6.8 and 6.1.1.4'
O O 0.0492 0.0322 'International Tables Vol C Tables 4.2.6.8 and 6.1.1.4'

loop_
_geom_angle_atom_site_label_1
_geom_angle_atom_site_label_2
_geom_angle_atom_site_label_3
_geom_angle_site_symmetry_1
_geom_angle_site_symmetry_3
_geom_angle
_geom_angle_publ_flag
C3 O1 C2 . . 115.7(2) ?
C20 N1 C19 . . 126.4(2) ?
C20 N1 C6 . . 121.1(2) ?
C19 N1 C6 . . 112.6(2) ?
O4 N2 O3 . . 121.0(2) ?
O4 N2 C21 . . 120.8(2) ?
O3 N2 C21 . . 118.2(2) ?
C2 C1 H1 . . 109.5 ?
C2 C1 H4 . . 109.5 ?
H1 C1 H4 . . 109.5 ?
C2 C1 H3 . . 109.5 ?
H1 C1 H3 . . 109.5 ?
H4 C1 H3 . . 109.5 ?
O1 C2 C1 . . 107.2(2) ?
O1 C2 H23 . . 110.3 ?
C1 C2 H23 . . 110.3 ?
O1 C2 H24 . . 110.3 ?
C1 C2 H24 . . 110.3 ?
H23 C2 H24 . . 108.5 ?
O2 C3 O1 . . 123.9(2) ?
O2 C3 C4 . . 125.9(2) ?
O1 C3 C4 . . 110.2(2) ?
C3 C4 C5 . . 114.2(2) ?
C3 C4 H21 . . 108.7 ?
C5 C4 H21 . . 108.7 ?
C3 C4 H22 . . 108.7 ?
C5 C4 H22 . . 108.7 ?
H21 C4 H22 . . 107.6 ?
C4 C5 C25 . . 112.5(2) ?
C4 C5 C6 . . 113.2(2) ?
C25 C5 C6 . . 103.87(19) ?
C4 C5 H5 . . 109.0 ?
C25 C5 H5 . . 109.0 ?
C6 C5 H5 . . 109.0 ?
N1 C6 C13 . . 100.81(19) ?
N1 C6 C7 . . 109.07(19) ?
C13 C6 C7 . . 120.3(2) ?
N1 C6 C5 . . 107.61(19) ?
C13 C6 C5 . . 115.9(2) ?
C7 C6 C5 . . 102.69(19) ?
C8 C7 C6 . . 116.5(2) ?
C8 C7 C22 . . 114.8(2) ?
C6 C7 C22 . . 99.65(19) ?
C8 C7 H11 . . 108.5 ?
C6 C7 H11 . . 108.5 ?
C22 C7 H11 . . 108.5 ?
O5 C8 C9 . . 120.7(2) ?
O5 C8 C7 . . 121.7(2) ?
C9 C8 C7 . . 117.5(2) ?
C10 C9 C23 . . 119.6(2) ?
C10 C9 C8 . . 118.5(2) ?
C23 C9 C8 . . 121.9(2) ?
C11 C10 C9 . . 120.2(2) ?
C11 C10 H14 . . 119.9 ?
C9 C10 H14 . . 119.9 ?
C12 C11 C10 . . 120.2(2) ?
C12 C11 H15 . . 119.9 ?
C10 C11 H15 . . 119.9 ?
C11 C12 C24 . . 119.8(2) ?
C11 C12 H2 . . 120.1 ?
C24 C12 H2 . . 120.1 ?
C18 C13 C14 . . 120.9(2) ?
C18 C13 C6 . . 111.2(2) ?
C14 C13 C6 . . 127.9(2) ?
C13 C14 C15 . . 118.1(2) ?
C13 C14 H20 . . 120.9 ?
C15 C14 H20 . . 120.9 ?
C16 C15 C14 . . 120.8(2) ?
C16 C15 H6 . . 119.6 ?
C14 C15 H6 . . 119.6 ?
C15 C16 C17 . . 120.5(2) ?
C15 C16 H7 . . 119.7 ?
C17 C16 H7 . . 119.7 ?
C18 C17 C16 . . 118.5(2) ?
C18 C17 H8 . . 120.7 ?
C16 C17 H8 . . 120.7 ?
C17 C18 C13 . . 120.9(2) ?
C17 C18 C19 . . 128.5(2) ?
C13 C18 C19 . . 110.6(2) ?
N1 C19 C18 . . 102.0(2) ?
N1 C19 H10 . . 111.4 ?
C18 C19 H10 . . 111.4 ?
N1 C19 H9 . . 111.4 ?
C18 C19 H9 . . 111.4 ?
H10 C19 H9 . . 109.2 ?
N1 C20 C21 . . 119.6(2) ?
N1 C20 H19 . . 120.2 ?
C21 C20 H19 . . 120.2 ?
C20 C21 N2 . . 119.0(2) ?
C20 C21 C22 . . 120.2(2) ?
N2 C21 C22 . . 120.6(2) ?
C21 C22 C25 . . 112.4(2) ?
C21 C22 C7 . . 106.2(2) ?
C25 C22 C7 . . 101.41(19) ?
C21 C22 H16 . . 112.1 ?
C25 C22 H16 . . 112.1 ?
C7 C22 H16 . . 112.1 ?
C24 C23 C9 . . 119.7(2) ?
C24 C23 H12 . . 120.2 ?
C9 C23 H12 . . 120.2 ?
C23 C24 C12 . . 120.5(2) ?
C23 C24 H13 . . 119.8 ?
C12 C24 H13 . . 119.8 ?
C22 C25 C5 . . 105.77(19) ?
C22 C25 H17 . . 110.6 ?
C5 C25 H17 . . 110.6 ?
C22 C25 H18 . . 110.6 ?
C5 C25 H18 . . 110.6 ?
H17 C25 H18 . . 108.7 ?

loop_
_geom_bond_atom_site_label_1
_geom_bond_atom_site_label_2
_geom_bond_site_symmetry_2
_geom_bond_distance
_geom_bond_publ_flag
O1 C3 . 1.349(3) ?
O1 C2 . 1.453(3) ?
O2 C3 . 1.202(3) ?
O3 N2 . 1.256(3) ?
O4 N2 . 1.252(3) ?
O5 C8 . 1.222(3) ?
N1 C20 . 1.324(3) ?
N1 C19 . 1.467(3) ?
N1 C6 . 1.493(3) ?
N2 C21 . 1.389(3) ?
C1 C2 . 1.501(4) ?
C1 H1 . 0.98 ?
C1 H4 . 0.98 ?
C1 H3 . 0.98 ?
C2 H23 . 0.99 ?
C2 H24 . 0.99 ?
C3 C4 . 1.509(4) ?
C4 C5 . 1.523(3) ?
C4 H21 . 0.99 ?
C4 H22 . 0.99 ?
C5 C25 . 1.562(3) ?
C5 C6 . 1.575(3) ?
C5 H5 . 1.0 ?
C6 C13 . 1.499(3) ?
C6 C7 . 1.532(3) ?
C7 C8 . 1.510(3) ?
C7 C22 . 1.556(3) ?
C7 H11 . 1.0 ?
C8 C9 . 1.495(3) ?
C9 C10 . 1.394(4) ?
C9 C23 . 1.401(3) ?
C10 C11 . 1.389(4) ?
C10 H14 . 0.95 ?
C11 C12 . 1.387(4) ?
C11 H15 . 0.95 ?
C12 C24 . 1.389(4) ?
C12 H2 . 0.95 ?
C13 C18 . 1.387(4) ?
C13 C14 . 1.389(4) ?
C14 C15 . 1.393(4) ?
C14 H20 . 0.95 ?
C15 C16 . 1.391(4) ?
C15 H6 . 0.95 ?
C16 C17 . 1.392(4) ?
C16 H7 . 0.95 ?
C17 C18 . 1.383(4) ?
C17 H8 . 0.95 ?
C18 C19 . 1.507(4) ?
C19 H10 . 0.99 ?
C19 H9 . 0.99 ?
C20 C21 . 1.378(3) ?
C20 H19 . 0.95 ?
C21 C22 . 1.511(3) ?
C22 C25 . 1.537(3) ?
C22 H16 . 1.0 ?
C23 C24 . 1.387(4) ?
C23 H12 . 0.95 ?
C24 H13 . 0.95 ?
C25 H17 . 0.99 ?
C25 H18 . 0.99 ?

loop_
_geom_hbond_atom_site_label_D
_geom_hbond_atom_site_label_H
_geom_hbond_atom_site_label_A
_geom_hbond_site_symmetry_A
_geom_hbond_distance_DH
_geom_hbond_distance_HA
_geom_hbond_distance_DA
_geom_hbond_angle_DHA
_geom_hbond_publ_flag
C7 H11 O4 4_665 1.00 2.55 3.497(3) 156.9 ?
C19 H10 O3 6_755 0.99 2.35 3.245(3) 149.3 ?

loop_
_geom_torsion_atom_site_label_1
_geom_torsion_atom_site_label_2
_geom_torsion_atom_site_label_3
_geom_torsion_atom_site_label_4
_geom_torsion_site_symmetry_1
_geom_torsion_site_symmetry_2
_geom_torsion_site_symmetry_3
_geom_torsion_site_symmetry_4
_geom_torsion
_geom_torsion_publ_flag
C3 O1 C2 C1 . . . . -177.5(2) ?
C2 O1 C3 O2 . . . . 0.7(4) ?
C2 O1 C3 C4 . . . . 179.2(2) ?
O2 C3 C4 C5 . . . . -18.7(4) ?
O1 C3 C4 C5 . . . . 162.8(2) ?
C3 C4 C5 C25 . . . . 160.3(2) ?
C3 C4 C5 C6 . . . . -82.3(3) ?
C20 N1 C6 C13 . . . . -160.9(2) ?
C19 N1 C6 C13 . . . . 17.6(3) ?
C20 N1 C6 C7 . . . . -33.4(3) ?
C19 N1 C6 C7 . . . . 145.1(2) ?
C20 N1 C6 C5 . . . . 77.3(3) ?
C19 N1 C6 C5 . . . . -104.1(2) ?
C4 C5 C6 N1 . . . . 149.9(2) ?
C25 C5 C6 N1 . . . . -87.7(2) ?
C4 C5 C6 C13 . . . . 38.0(3) ?
C25 C5 C6 C13 . . . . 160.4(2) ?
C4 C5 C6 C7 . . . . -95.1(2) ?
C25 C5 C6 C7 . . . . 27.3(2) ?
N1 C6 C7 C8 . . . . -57.6(3) ?
C13 C6 C7 C8 . . . . 57.9(3) ?
C5 C6 C7 C8 . . . . -171.6(2) ?
N1 C6 C7 C22 . . . . 66.4(2) ?
C13 C6 C7 C22 . . . . -178.0(2) ?
C5 C6 C7 C22 . . . . -47.5(2) ?
C6 C7 C8 O5 . . . . -0.7(3) ?
C22 C7 C8 O5 . . . . -116.6(3) ?
C6 C7 C8 C9 . . . . 176.8(2) ?
C22 C7 C8 C9 . . . . 60.9(3) ?
O5 C8 C9 C10 . . . . 15.8(4) ?
C7 C8 C9 C10 . . . . -161.7(2) ?
O5 C8 C9 C23 . . . . -165.8(2) ?
C7 C8 C9 C23 . . . . 16.7(3) ?
C23 C9 C10 C11 . . . . -2.5(4) ?
C8 C9 C10 C11 . . . . 175.9(2) ?
C9 C10 C11 C12 . . . . 1.5(4) ?
C10 C11 C12 C24 . . . . 0.8(4) ?
N1 C6 C13 C18 . . . . -14.3(3) ?
C7 C6 C13 C18 . . . . -134.0(2) ?
C5 C6 C13 C18 . . . . 101.5(2) ?
N1 C6 C13 C14 . . . . 167.4(2) ?
C7 C6 C13 C14 . . . . 47.7(4) ?
C5 C6 C13 C14 . . . . -76.8(3) ?
C18 C13 C14 C15 . . . . -3.4(4) ?
C6 C13 C14 C15 . . . . 174.8(2) ?
C13 C14 C15 C16 . . . . 0.1(4) ?
C14 C15 C16 C17 . . . . 2.6(4) ?
C15 C16 C17 C18 . . . . -1.9(4) ?
C16 C17 C18 C13 . . . . -1.4(4) ?
C16 C17 C18 C19 . . . . 177.6(2) ?
C14 C13 C18 C17 . . . . 4.1(4) ?
C6 C13 C18 C17 . . . . -174.4(2) ?
C14 C13 C18 C19 . . . . -175.1(2) ?
C6 C13 C18 C19 . . . . 6.5(3) ?
C20 N1 C19 C18 . . . . 164.2(2) ?
C6 N1 C19 C18 . . . . -14.2(3) ?
C17 C18 C19 N1 . . . . -174.5(2) ?
C13 C18 C19 N1 . . . . 4.6(3) ?
C19 N1 C20 C21 . . . . 178.9(2) ?
C6 N1 C20 C21 . . . . -2.9(4) ?
N1 C20 C21 N2 . . . . -175.8(2) ?
N1 C20 C21 C22 . . . . -0.3(4) ?
O4 N2 C21 C20 . . . . -6.8(4) ?
O3 N2 C21 C20 . . . . 172.8(2) ?
O4 N2 C21 C22 . . . . 177.8(2) ?
O3 N2 C21 C22 . . . . -2.6(4) ?
C20 C21 C22 C25 . . . . -71.8(3) ?
N2 C21 C22 C25 . . . . 103.6(3) ?
C20 C21 C22 C7 . . . . 38.2(3) ?
N2 C21 C22 C7 . . . . -146.4(2) ?
C8 C7 C22 C21 . . . . 57.5(3) ?
C6 C7 C22 C21 . . . . -67.7(2) ?
C8 C7 C22 C25 . . . . 175.1(2) ?
C6 C7 C22 C25 . . . . 49.9(2) ?
C10 C9 C23 C24 . . . . 1.2(4) ?
C8 C9 C23 C24 . . . . -177.2(2) ?
C9 C23 C24 C12 . . . . 1.2(4) ?
C11 C12 C24 C23 . . . . -2.1(4) ?
C21 C22 C25 C5 . . . . 80.0(2) ?
C7 C22 C25 C5 . . . . -32.9(2) ?
C4 C5 C25 C22 . . . . 126.6(2) ?
C6 C5 C25 C22 . . . . 3.8(2) ?
